data_4106570
loop_
_publ_author_name
'Jian Wang'
'Cheng He'
'Pengyan Wu'
'Jing Wang'
'Chunying Duan'

_publ_section_title
;
 An Amide-Containing Metal-Organic Tetrahedron Responding to a
 Spin-Trapping Reaction in a Fluorescent Enhancement Manner for Biological
 Imaging of NO in Living Cells
;
_journal_name_full 'Journal of the American Chemical Society'
_journal_page_first 12402
_journal_page_last 12405
_journal_paper_doi 10.1021/ja2048489
_journal_volume 133
_journal_year 2011
_chemical_formula_sum 'C178 H148 Ce4 N30 O31'
_chemical_formula_weight 3763.74
_chemical_name_systematic
; 
 ? 
;
_space_group_IT_number 167
_symmetry_cell_setting hexagonal
_symmetry_space_group_name_Hall '-R 3 2"c'
_symmetry_space_group_name_H-M 'R -3 c :H'
_atom_sites_solution_hydrogens geom
_atom_sites_solution_primary direct
_atom_sites_solution_secondary difmap
_audit_creation_method SHELXL-97
_cell_angle_alpha 90.00
_cell_angle_beta 90.00
_cell_angle_gamma 120.00
_cell_formula_units_Z 12
_cell_length_a 30.927(11)
_cell_length_b 30.927(11)
_cell_length_c 86.90(6)
_cell_measurement_temperature 180(2)
_cell_volume 71982(6)
_computing_cell_refinement 'Bruker SMART'
_computing_data_collection 'Bruker SMART'
_computing_data_reduction 'Bruker SAINT'
_computing_molecular_graphics 'Bruker SHELXTL'
_computing_publication_material 'Bruker SHELXTL'
_computing_structure_refinement 'Bruker SHELXTL'
_computing_structure_solution 'Bruker SHELXTL'
_diffrn_ambient_temperature 180(2)
_diffrn_measured_fraction_theta_full 0.998
_diffrn_measured_fraction_theta_max 0.998
_diffrn_measurement_device_type 'CCD area detector'
_diffrn_measurement_method 'phi and omega scans'
_diffrn_radiation_monochromator graphite
_diffrn_radiation_source 'fine-focus sealed tube'
_diffrn_radiation_type MoK\a
_diffrn_radiation_wavelength 0.71073
_diffrn_reflns_av_R_equivalents 0.1031
_diffrn_reflns_av_sigmaI/netI 0.0972
_diffrn_reflns_limit_h_max 31
_diffrn_reflns_limit_h_min -36
_diffrn_reflns_limit_k_max 36
_diffrn_reflns_limit_k_min -36
_diffrn_reflns_limit_l_max 102
_diffrn_reflns_limit_l_min -100
_diffrn_reflns_number 122299
_diffrn_reflns_theta_full 25.00
_diffrn_reflns_theta_max 25.00
_diffrn_reflns_theta_min 1.93
_exptl_absorpt_coefficient_mu 0.802
_exptl_crystal_colour black
_exptl_crystal_density_diffrn 1.042
_exptl_crystal_description block
_exptl_crystal_F_000 22872
_exptl_crystal_size_max 0.28
_exptl_crystal_size_mid 0.25
_exptl_crystal_size_min 0.18
_refine_diff_density_max 1.058
_refine_diff_density_min -0.458
_refine_diff_density_rms 0.118
_refine_ls_extinction_method none
_refine_ls_goodness_of_fit_ref 0.993
_refine_ls_hydrogen_treatment 'riding mode'
_refine_ls_matrix_type full
_refine_ls_number_parameters 841
_refine_ls_number_reflns 14083
_refine_ls_number_restraints 355
_refine_ls_restrained_S_all 0.988
_refine_ls_R_factor_all 0.1082
_refine_ls_R_factor_gt 0.0692
_refine_ls_shift/su_max 0.001
_refine_ls_shift/su_mean 0.000
_refine_ls_structure_factor_coef Fsqd
_refine_ls_weighting_details 'calc w=1/[\s^2^(Fo^2^)+(0.0850P)^2^+0.0000P] where P=(Fo^2^+2Fc^2^)/3'
_refine_ls_weighting_scheme calc
_refine_ls_wR_factor_gt 0.1882
_refine_ls_wR_factor_ref 0.2031
_reflns_number_gt 7075
_reflns_number_total 14083
_reflns_threshold_expression >2sigma(I)
_cod_data_source_file ja2048489_si_002.cif
_cod_data_source_block ce1
_cod_original_cell_volume 71982(65)
_cod_original_sg_symbol_H-M 'R -3 c'
_cod_database_code 4106570

loop_
_symmetry_equiv_pos_as_xyz
'x, y, z'
'-y, x-y, z'
'-x+y, -x, z'
'y, x, -z+1/2'
'x-y, -y, -z+1/2'
'-x, -x+y, -z+1/2'
'x+2/3, y+1/3, z+1/3'
'-y+2/3, x-y+1/3, z+1/3'
'-x+y+2/3, -x+1/3, z+1/3'
'y+2/3, x+1/3, -z+5/6'
'x-y+2/3, -y+1/3, -z+5/6'
'-x+2/3, -x+y+1/3, -z+5/6'
'x+1/3, y+2/3, z+2/3'
'-y+1/3, x-y+2/3, z+2/3'
'-x+y+1/3, -x+2/3, z+2/3'
'y+1/3, x+2/3, -z+7/6'
'x-y+1/3, -y+2/3, -z+7/6'
'-x+1/3, -x+y+2/3, -z+7/6'
'-x, -y, -z'
'y, -x+y, -z'
'x-y, x, -z'
'-y, -x, z-1/2'
'-x+y, y, z-1/2'
'x, x-y, z-1/2'
'-x+2/3, -y+1/3, -z+1/3'
'y+2/3, -x+y+1/3, -z+1/3'
'x-y+2/3, x+1/3, -z+1/3'
'-y+2/3, -x+1/3, z-1/6'
'-x+y+2/3, y+1/3, z-1/6'
'x+2/3, x-y+1/3, z-1/6'
'-x+1/3, -y+2/3, -z+2/3'
'y+1/3, -x+y+2/3, -z+2/3'
'x-y+1/3, x+2/3, -z+2/3'
'-y+1/3, -x+2/3, z+1/6'
'-x+y+1/3, y+2/3, z+1/6'
'x+1/3, x-y+2/3, z+1/6'

loop_
_atom_site_label
_atom_site_type_symbol
_atom_site_fract_x
_atom_site_fract_y
_atom_site_fract_z
_atom_site_U_iso_or_equiv
_atom_site_adp_type
_atom_site_occupancy
_atom_site_symmetry_multiplicity
_atom_site_calc_flag
_atom_site_refinement_flags
_atom_site_disorder_assembly
_atom_site_disorder_group
Ce1 Ce 0.6667 0.3333 0.376992(7) 0.06572(17) Uani 1 3 d S . .
Ce2 Ce 0.931480(14) 0.301837(15) 0.516041(5) 0.08430(15) Uani 1 1 d . . .
O1 O 0.68004(15) 0.28346(15) 0.36194(5) 0.0746(11) Uani 1 1 d . . .
O2 O 0.71933(15) 0.38766(15) 0.39832(5) 0.0761(11) Uani 1 1 d . . .
O3 O 0.66974(18) 0.67560(19) 0.50603(6) 0.1044(15) Uani 1 1 d . . .
O4 O 0.74872(16) 0.59620(17) 0.50358(6) 0.0878(13) Uani 1 1 d . . .
O5 O 0.97140(17) 0.32216(18) 0.53832(6) 0.0991(15) Uani 1 1 d . . .
O6 O 0.92056(17) 0.35451(17) 0.49715(5) 0.0885(13) Uani 1 1 d . . .
O7 O 0.93078(17) 0.23073(17) 0.51911(6) 0.0932(13) Uani 1 1 d . A .
O8 O 0.86976(17) 0.32551(17) 0.52596(6) 0.0909(13) Uani 1 1 d . . .
N1 N 0.75534(17) 0.34031(17) 0.38263(6) 0.0693(13) Uani 1 1 d . . .
N3 N 0.8226(2) 0.4705(2) 0.46378(6) 0.0897(16) Uani 1 1 d . . .
N2 N 0.77768(19) 0.36449(19) 0.39657(6) 0.0782(14) Uani 1 1 d . . .
N4 N 0.7353(2) 0.6612(2) 0.48825(6) 0.0850(15) Uani 1 1 d . . .
N5 N 0.7573(2) 0.6355(2) 0.48133(7) 0.0895(16) Uani 1 1 d . . .
H5B H 0.7678 0.6413 0.4720 0.107 Uiso 1 1 calc R . .
N6 N 0.9709(2) 0.3987(2) 0.52207(6) 0.0836(15) Uani 1 1 d . . .
N7 N 0.9532(2) 0.4233(2) 0.51297(7) 0.0928(17) Uani 1 1 d . . .
H7B H 0.9589 0.4530 0.5150 0.111 Uiso 1 1 calc R . .
N8 N 0.6667 0.3333 0.53474(15) 0.103(3) Uani 1 3 d S . .
N9 N 0.8652(2) 0.2451(2) 0.53697(6) 0.0840(15) Uani 1 1 d . A .
N10 N 0.8262(2) 0.2547(2) 0.53957(7) 0.0948(17) Uani 1 1 d . . .
H10B H 0.8005 0.2351 0.5450 0.114 Uiso 1 1 calc R . .
C1 C 0.7118(2) 0.2724(2) 0.35557(7) 0.0688(15) Uani 1 1 d . . .
C2 C 0.6983(3) 0.2402(2) 0.34299(7) 0.0801(18) Uani 1 1 d . . .
H2A H 0.6662 0.2268 0.3390 0.096 Uiso 1 1 calc R . .
C3 C 0.7306(3) 0.2275(3) 0.33628(8) 0.093(2) Uani 1 1 d . . .
H3A H 0.7203 0.2060 0.3279 0.112 Uiso 1 1 calc R . .
C4 C 0.7788(3) 0.2466(3) 0.34199(8) 0.096(2) Uani 1 1 d . . .
H4A H 0.8009 0.2386 0.3373 0.115 Uiso 1 1 calc R . .
C5 C 0.7933(3) 0.2772(3) 0.35457(8) 0.093(2) Uani 1 1 d . . .
H5A H 0.8250 0.2888 0.3586 0.112 Uiso 1 1 calc R . .
C6 C 0.7611(2) 0.2915(2) 0.36155(7) 0.0765(17) Uani 1 1 d . . .
C7 C 0.7793(2) 0.3221(2) 0.37552(7) 0.0805(18) Uani 1 1 d . . .
H7A H 0.8100 0.3287 0.3795 0.097 Uiso 1 1 calc R . .
C8 C 0.7560(2) 0.3865(2) 0.40404(7) 0.0688(16) Uani 1 1 d . . .
C9 C 0.7759(2) 0.4098(2) 0.41916(7) 0.0714(16) Uani 1 1 d . . .
C10 C 0.8180(2) 0.4130(2) 0.42613(7) 0.0830(18) Uani 1 1 d . . .
H10A H 0.8355 0.4003 0.4209 0.100 Uiso 1 1 calc R . .
C11 C 0.8345(2) 0.4339(2) 0.44019(8) 0.0844(19) Uani 1 1 d . . .
H11A H 0.8637 0.4366 0.4442 0.101 Uiso 1 1 calc R . .
C12 C 0.8071(2) 0.4517(2) 0.44888(7) 0.0777(17) Uani 1 1 d . . .
C13 C 0.7654(3) 0.4487(3) 0.44187(8) 0.093(2) Uani 1 1 d . . .
H13A H 0.7473 0.4607 0.4471 0.111 Uiso 1 1 calc R . .
C14 C 0.7503(3) 0.4288(3) 0.42753(8) 0.089(2) Uani 1 1 d . . .
H14A H 0.7223 0.4278 0.4232 0.107 Uiso 1 1 calc R . .
C15 C 0.6846(3) 0.7165(3) 0.49773(11) 0.103(2) Uani 1 1 d U . .
C16 C 0.6666(3) 0.7500(3) 0.50143(12) 0.126(3) Uani 1 1 d U . .
H16A H 0.6452 0.7440 0.5097 0.152 Uiso 1 1 calc R . .
C17 C 0.6837(4) 0.7942(4) 0.49156(15) 0.150(3) Uani 1 1 d U . .
H17A H 0.6742 0.8175 0.4942 0.179 Uiso 1 1 calc R . .
C18 C 0.7124(4) 0.8034(4) 0.47877(14) 0.134(3) Uani 1 1 d U . .
H18A H 0.7206 0.8309 0.4725 0.161 Uiso 1 1 calc R . .
C19 C 0.7289(3) 0.7712(3) 0.47536(11) 0.116(3) Uani 1 1 d U . .
H19A H 0.7491 0.7776 0.4668 0.139 Uiso 1 1 calc R . .
C20 C 0.7165(3) 0.7274(3) 0.48451(10) 0.098(2) Uani 1 1 d U . .
C21 C 0.7370(3) 0.6974(3) 0.48007(9) 0.093(2) Uani 1 1 d . . .
H21A H 0.7529 0.7039 0.4706 0.112 Uiso 1 1 calc R . .
C22 C 0.7612(2) 0.6016(3) 0.49001(9) 0.0799(18) Uani 1 1 d . . .
C23 C 0.7800(2) 0.5709(3) 0.48307(8) 0.0812(18) Uani 1 1 d . . .
C24 C 0.7753(3) 0.5304(3) 0.49146(8) 0.094(2) Uani 1 1 d . . .
H24A H 0.7622 0.5246 0.5014 0.113 Uiso 1 1 calc R . .
C25 C 0.7901(3) 0.4989(3) 0.48515(8) 0.099(2) Uani 1 1 d . . .
H25A H 0.7869 0.4722 0.4910 0.119 Uiso 1 1 calc R . .
C26 C 0.8095(2) 0.5058(3) 0.47044(8) 0.0843(19) Uani 1 1 d . . .
C27 C 0.8164(3) 0.5473(3) 0.46230(9) 0.101(2) Uani 1 1 d . . .
H27A H 0.8311 0.5538 0.4526 0.121 Uiso 1 1 calc R . .
C28 C 0.8014(3) 0.5792(3) 0.46849(9) 0.095(2) Uani 1 1 d . . .
H28A H 0.8059 0.6066 0.4628 0.115 Uiso 1 1 calc R . .
C29 C 1.0059(3) 0.3566(3) 0.54683(9) 0.101(2) Uani 1 1 d . . .
C30 C 1.0294(3) 0.3447(4) 0.55859(10) 0.128(3) Uani 1 1 d U . .
H30A H 1.0203 0.3114 0.5601 0.154 Uiso 1 1 calc R . .
C31 C 1.0655(4) 0.3809(4) 0.56796(11) 0.145(3) Uani 1 1 d U . .
H31A H 1.0819 0.3721 0.5752 0.174 Uiso 1 1 calc R . .
C32 C 1.0778(4) 0.4316(4) 0.56654(11) 0.145(3) Uani 1 1 d U . .
H32A H 1.1009 0.4560 0.5731 0.174 Uiso 1 1 calc R . .
C33 C 1.0548(3) 0.4437(3) 0.55538(10) 0.127(3) Uani 1 1 d U . .
H33A H 1.0625 0.4767 0.5545 0.153 Uiso 1 1 calc R . .
C34 C 1.0205(3) 0.4091(3) 0.54527(9) 0.100(2) Uani 1 1 d U . .
C35 C 0.9988(3) 0.4256(3) 0.53302(9) 0.100(2) Uani 1 1 d U . .
H35A H 1.0063 0.4587 0.5333 0.120 Uiso 1 1 calc R . .
C36 C 0.9262(2) 0.3967(3) 0.50057(8) 0.086(2) Uani 1 1 d . . .
C37 C 0.9000(3) 0.4181(3) 0.49140(8) 0.0838(19) Uani 1 1 d . . .
C38 C 0.9156(3) 0.4693(3) 0.49096(8) 0.088(2) Uani 1 1 d . . .
H38A H 0.9433 0.4917 0.4966 0.106 Uiso 1 1 calc R . .
C39 C 0.8899(3) 0.4865(3) 0.48212(8) 0.093(2) Uani 1 1 d . . .
H39A H 0.9001 0.5204 0.4819 0.111 Uiso 1 1 calc R . .
C40 C 0.8476(3) 0.4516(3) 0.47337(7) 0.0808(18) Uani 1 1 d . . .
C41 C 0.8318(3) 0.4019(3) 0.47411(8) 0.093(2) Uani 1 1 d . . .
H41A H 0.8037 0.3793 0.4686 0.111 Uiso 1 1 calc R . .
C42 C 0.8573(3) 0.3849(3) 0.48303(8) 0.092(2) Uani 1 1 d . . .
H42A H 0.8460 0.3508 0.4835 0.111 Uiso 1 1 calc R . .
C43 C 0.9299(3) 0.2029(3) 0.53064(9) 0.092(2) Uani 1 1 d . . .
C44 C 0.9589(7) 0.1749(7) 0.5294(3) 0.121(4) Uani 0.679(12) 1 d PU A 1
H44A H 0.9713 0.1723 0.5199 0.145 Uiso 0.679(12) 1 calc PR A 1
C45 C 0.9665(6) 0.1540(6) 0.54206(18) 0.130(3) Uani 0.679(12) 1 d PU A 1
H45A H 0.9897 0.1433 0.5418 0.156 Uiso 0.679(12) 1 calc PR A 1
C46 C 0.9397(6) 0.1485(6) 0.55533(18) 0.135(4) Uani 0.679(12) 1 d PU A 1
H46A H 0.9425 0.1310 0.5636 0.162 Uiso 0.679(12) 1 calc PR A 1
C47 C 0.9090(6) 0.1685(6) 0.55652(17) 0.123(3) Uani 0.679(12) 1 d PU A 1
H47A H 0.8928 0.1656 0.5658 0.148 Uiso 0.679(12) 1 calc PR A 1
C44' C 0.953(2) 0.1822(19) 0.5288(7) 0.131(6) Uani 0.321(12) 1 d PU A 2
H44B H 0.9813 0.1968 0.5224 0.157 Uiso 0.321(12) 1 calc PR A 2
C45' C 0.9379(15) 0.1291(14) 0.5371(4) 0.137(5) Uani 0.321(12) 1 d PU A 2
H45B H 0.9476 0.1067 0.5338 0.165 Uiso 0.321(12) 1 calc PR A 2
C46' C 0.9078(15) 0.1223(14) 0.5499(4) 0.138(5) Uani 0.321(12) 1 d PU A 2
H46B H 0.9040 0.0985 0.5572 0.165 Uiso 0.321(12) 1 calc PR A 2
C47' C 0.8832(16) 0.1492(15) 0.5525(4) 0.140(6) Uani 0.321(12) 1 d PU A 2
H47B H 0.8571 0.1386 0.5594 0.169 Uiso 0.321(12) 1 calc PR A 2
C48 C 0.9009(3) 0.1944(3) 0.54363(9) 0.103(2) Uani 1 1 d . A .
C49 C 0.8660(3) 0.2114(3) 0.54542(9) 0.095(2) Uani 1 1 d . . .
H49A H 0.8423 0.1971 0.5532 0.114 Uiso 1 1 calc R A .
C50 C 0.8312(3) 0.2959(3) 0.53308(8) 0.0819(18) Uani 1 1 d . . .
C51 C 0.7873(2) 0.3050(2) 0.53426(8) 0.0836(19) Uani 1 1 d . . .
C52 C 0.7456(3) 0.2759(3) 0.54331(10) 0.107(2) Uani 1 1 d . . .
H52A H 0.7438 0.2498 0.5491 0.128 Uiso 1 1 calc R . .
C53 C 0.7059(3) 0.2863(3) 0.54357(11) 0.111(3) Uani 1 1 d . . .
H53A H 0.6781 0.2674 0.5498 0.133 Uiso 1 1 calc R . .
C54 C 0.7083(3) 0.3248(2) 0.53454(10) 0.094(2) Uani 1 1 d . . .
C55 C 0.7493(3) 0.3530(3) 0.52582(10) 0.107(3) Uani 1 1 d . . .
H55A H 0.7507 0.3789 0.5200 0.129 Uiso 1 1 calc R . .
C56 C 0.7892(3) 0.3443(3) 0.52537(10) 0.100(2) Uani 1 1 d . . .
H56A H 0.8169 0.3642 0.5193 0.120 Uiso 1 1 calc R . .
O63 O 0.8073(4) 0.6838(5) 0.45396(16) 0.092(4) Uiso 0.33 1 d PDU B 1
N63 N 0.8904(4) 0.7409(5) 0.44617(17) 0.109(5) Uiso 0.33 1 d PDU B 1
C67 C 0.8408(5) 0.7206(8) 0.4469(2) 0.113(6) Uiso 0.33 1 d PDU B 1
H67A H 0.8287 0.7373 0.4410 0.135 Uiso 0.33 1 calc PR B 1
C68 C 0.9160(7) 0.7752(8) 0.4356(3) 0.140(8) Uiso 0.33 1 d PDU B 1
H68A H 0.8933 0.7770 0.4284 0.211 Uiso 0.33 1 calc PR B 1
H68B H 0.9376 0.7664 0.4302 0.211 Uiso 0.33 1 calc PR B 1
H68C H 0.9357 0.8071 0.4404 0.211 Uiso 0.33 1 calc PR B 1
C69 C 0.9133(7) 0.7321(9) 0.4578(2) 0.130(7) Uiso 0.33 1 d PDU B 1
H69A H 0.8887 0.7074 0.4645 0.194 Uiso 0.33 1 calc PR B 1
H69B H 0.9332 0.7624 0.4634 0.194 Uiso 0.33 1 calc PR B 1
H69C H 0.9343 0.7201 0.4538 0.194 Uiso 0.33 1 calc PR B 1
O61 O 0.5167(7) 0.5485(5) 0.4760(2) 0.078(5) Uiso 0.25 1 d PDU C 1
N61 N 0.5340(4) 0.6332(4) 0.4751(3) 0.122(7) Uiso 0.25 1 d PDU C 1
C61 C 0.5527(8) 0.6032(8) 0.4771(4) 0.136(7) Uiso 0.25 1 d PDU C 1
H61A H 0.5872 0.6179 0.4762 0.163 Uiso 0.25 1 d PR C 1
C62 C 0.5632(9) 0.6830(6) 0.4754(5) 0.157(10) Uiso 0.25 1 d PDU C 1
H62A H 0.5976 0.6915 0.4748 0.236 Uiso 0.25 1 calc PR C 1
H62B H 0.5577 0.6957 0.4849 0.236 Uiso 0.25 1 calc PR C 1
H62C H 0.5552 0.6973 0.4669 0.236 Uiso 0.25 1 calc PR C 1
C63 C 0.4848(6) 0.6157(10) 0.4743(6) 0.171(10) Uiso 0.25 1 d PDU C 1
H63A H 0.4673 0.5806 0.4766 0.257 Uiso 0.25 1 calc PR C 1
H63B H 0.4763 0.6208 0.4641 0.257 Uiso 0.25 1 calc PR C 1
H63C H 0.4756 0.6330 0.4816 0.257 Uiso 0.25 1 calc PR C 1
O62 O 0.6926(16) 0.5369(19) 0.4447(8) 0.120(14) Uiso 0.08 1 d PDU D 1
N62 N 0.6509(13) 0.5739(13) 0.4526(5) 0.123(12) Uiso 0.08 1 d PDU D 1
C64 C 0.6810(14) 0.5589(16) 0.4430(9) 0.125(12) Uiso 0.08 1 d PDU D 1
H64A H 0.6900 0.5747 0.4335 0.150 Uiso 0.08 1 calc PR D 1
C65 C 0.662(2) 0.6220(14) 0.4452(10) 0.131(14) Uiso 0.08 1 d PDU D 1
H65A H 0.6945 0.6374 0.4406 0.196 Uiso 0.08 1 calc PR D 1
H65B H 0.6612 0.6440 0.4529 0.196 Uiso 0.08 1 calc PR D 1
H65C H 0.6375 0.6158 0.4375 0.196 Uiso 0.08 1 calc PR D 1
C66 C 0.5993(11) 0.5400(19) 0.4468(10) 0.131(15) Uiso 0.08 1 d PDU D 1
H66A H 0.5840 0.5100 0.4529 0.196 Uiso 0.08 1 calc PR D 1
H66B H 0.6007 0.5317 0.4363 0.196 Uiso 0.08 1 calc PR D 1
H66C H 0.5800 0.5563 0.4477 0.196 Uiso 0.08 1 calc PR D 1
C81 C 1.0000 1.0000 0.3720(3) 0.158(12) Uiso 0.37 3 d SPDU E 1
O81 O 1.0000 1.0000 0.3566(2) 0.123(8) Uiso 0.37 3 d SPDU E 1
O81' O 0.973(3) 1.021(3) 0.3542(5) 0.140(12) Uiso 0.08 1 d PDU F 2
C81' C 0.984(4) 1.032(4) 0.3392(6) 0.129(15) Uiso 0.08 1 d PDU F 2
C83 C 0.5740(9) 0.7371(8) 0.4489(2) 0.110(7) Uiso 0.33 1 d PDU G 5
O83 O 0.5703(7) 0.7583(7) 0.4361(2) 0.133(6) Uiso 0.33 1 d PDU G 5
O85 O 0.7469(15) 0.774(2) 0.2554(10) 0.137(11) Uiso 0.08 1 d PDU H 1
C85 C 0.753(4) 0.733(3) 0.2550(15) 0.136(13) Uiso 0.08 1 d PDU H 1
O85' O 0.718(2) 0.770(2) 0.2463(9) 0.134(12) Uiso 0.08 1 d PDU I 2
C85' C 0.719(4) 0.802(4) 0.2574(11) 0.137(14) Uiso 0.08 1 d PDU I 2
O84 O 0.8289(6) 0.8196(6) 0.4240(2) 0.119(5) Uiso 0.33 1 d PDU J 2
C84 C 0.7893(7) 0.8205(9) 0.4303(3) 0.099(7) Uiso 0.33 1 d PDU J 2
O86 O 0.8066(10) 0.8163(9) 0.4294(3) 0.077(6) Uiso 0.17 1 d PDU K 1
C86 C 0.7629(13) 0.7729(12) 0.4305(6) 0.117(10) Uiso 0.17 1 d PDU K 1
C82 C 0.562(3) 0.513(3) 0.4319(4) 0.123(17) Uiso 0.13 1 d PDU L 3
O82 O 0.5596(19) 0.5165(19) 0.4473(4) 0.136(14) Uiso 0.13 1 d PDU L 3
O1W O 1.0000 1.0000 0.5000 0.083(6) Uiso 0.50 6 d SP M 4
O4W O 1.0193(13) 1.0193(13) 0.2500 0.129(19) Uiso 0.17 2 d SP . 4
O2W O 0.4957(15) 0.5488(13) 0.4723(4) 0.045(9) Uiso 0.08 1 d P N 4
O3W O 0.767(3) 0.830(3) 0.2698(9) 0.140(12) Uiso 0.08 1 d PU O 4

loop_
_atom_site_aniso_label
_atom_site_aniso_U_11
_atom_site_aniso_U_22
_atom_site_aniso_U_33
_atom_site_aniso_U_23
_atom_site_aniso_U_13
_atom_site_aniso_U_12
Ce1 0.0691(2) 0.0691(2) 0.0589(3) 0.000 0.000 0.03456(12)
Ce2 0.0764(3) 0.0873(3) 0.0917(3) 0.0042(2) -0.0115(2) 0.0428(2)
O1 0.076(2) 0.074(2) 0.075(3) -0.013(2) -0.005(2) 0.038(2)
O2 0.080(3) 0.086(3) 0.069(3) -0.011(2) -0.014(2) 0.047(2)
O3 0.116(4) 0.098(3) 0.120(4) -0.002(3) 0.009(3) 0.070(3)
O4 0.092(3) 0.099(3) 0.084(3) -0.011(2) -0.003(2) 0.057(3)
O5 0.089(3) 0.094(3) 0.107(4) 0.000(3) -0.034(3) 0.039(3)
O6 0.099(3) 0.077(3) 0.094(3) 0.002(2) -0.014(3) 0.048(2)
O7 0.101(3) 0.100(3) 0.096(3) 0.009(3) -0.007(3) 0.063(3)
O8 0.076(3) 0.088(3) 0.111(4) -0.002(3) 0.001(3) 0.043(2)
N1 0.066(3) 0.071(3) 0.067(3) -0.005(2) -0.006(2) 0.031(2)
N3 0.122(4) 0.108(4) 0.070(3) -0.026(3) -0.026(3) 0.080(3)
N2 0.076(3) 0.088(3) 0.069(3) -0.020(3) -0.009(3) 0.040(3)
N4 0.090(4) 0.088(4) 0.088(4) -0.005(3) 0.004(3) 0.053(3)
N5 0.108(4) 0.087(4) 0.087(4) -0.007(3) 0.005(3) 0.059(3)
N6 0.081(3) 0.087(4) 0.082(4) -0.001(3) -0.016(3) 0.041(3)
N7 0.099(4) 0.083(4) 0.097(4) -0.002(3) -0.028(3) 0.047(3)
N8 0.066(4) 0.066(4) 0.175(11) 0.000 0.000 0.0332(18)
N9 0.084(3) 0.093(4) 0.082(4) -0.002(3) -0.004(3) 0.049(3)
N10 0.090(4) 0.105(4) 0.105(4) 0.020(3) 0.015(3) 0.060(3)
C1 0.076(4) 0.065(4) 0.067(4) 0.000(3) 0.002(3) 0.037(3)
C2 0.092(4) 0.077(4) 0.072(4) -0.010(3) 0.000(3) 0.043(4)
C3 0.116(6) 0.087(5) 0.083(5) -0.021(4) -0.013(4) 0.055(4)
C4 0.108(5) 0.113(5) 0.089(5) -0.019(4) 0.007(4) 0.071(5)
C5 0.089(4) 0.106(5) 0.094(5) -0.019(4) -0.002(4) 0.057(4)
C6 0.090(4) 0.081(4) 0.067(4) -0.007(3) 0.001(3) 0.050(4)
C7 0.075(4) 0.095(5) 0.078(4) -0.018(4) -0.005(3) 0.047(4)
C8 0.069(4) 0.062(4) 0.060(4) 0.000(3) 0.005(3) 0.022(3)
C9 0.085(4) 0.072(4) 0.061(4) -0.004(3) -0.007(3) 0.042(3)
C10 0.091(4) 0.097(5) 0.073(4) -0.020(3) -0.011(4) 0.056(4)
C11 0.089(4) 0.097(5) 0.081(5) -0.016(4) -0.022(4) 0.057(4)
C12 0.094(4) 0.087(4) 0.066(4) -0.018(3) -0.015(3) 0.055(4)
C13 0.103(5) 0.130(6) 0.076(4) -0.031(4) -0.023(4) 0.081(4)
C14 0.087(4) 0.114(5) 0.084(5) -0.025(4) -0.024(4) 0.063(4)
C15 0.100(5) 0.092(5) 0.131(6) -0.022(5) -0.021(5) 0.059(4)
C16 0.124(5) 0.124(6) 0.163(7) -0.026(5) -0.008(5) 0.086(5)
C17 0.161(7) 0.107(6) 0.216(10) -0.013(6) -0.021(7) 0.094(5)
C18 0.135(6) 0.107(6) 0.178(9) 0.011(6) -0.006(6) 0.074(5)
C19 0.118(5) 0.092(5) 0.148(7) 0.015(5) -0.001(5) 0.061(4)
C20 0.093(5) 0.089(5) 0.117(6) -0.014(4) -0.003(4) 0.049(4)
C21 0.104(5) 0.078(4) 0.100(5) -0.005(4) 0.003(4) 0.048(4)
C22 0.076(4) 0.088(5) 0.072(4) -0.013(4) -0.010(3) 0.039(4)
C23 0.082(4) 0.088(4) 0.084(5) -0.025(4) -0.013(4) 0.051(4)
C24 0.125(5) 0.107(5) 0.078(5) -0.002(4) 0.005(4) 0.078(5)
C25 0.145(6) 0.106(5) 0.079(5) 0.004(4) 0.007(4) 0.088(5)
C26 0.099(4) 0.093(4) 0.083(5) -0.021(4) -0.027(4) 0.065(4)
C27 0.139(6) 0.107(5) 0.081(5) -0.006(4) 0.004(4) 0.081(5)
C28 0.121(5) 0.086(5) 0.099(5) -0.007(4) 0.002(5) 0.066(4)
C29 0.095(5) 0.124(6) 0.085(5) 0.018(5) -0.003(4) 0.055(5)
C30 0.127(6) 0.133(6) 0.106(6) 0.012(5) -0.040(5) 0.051(5)
C31 0.140(6) 0.142(7) 0.125(6) 0.015(6) -0.044(5) 0.049(6)
C32 0.137(6) 0.138(6) 0.109(6) 0.009(5) -0.044(5) 0.031(5)
C33 0.121(5) 0.114(5) 0.112(6) 0.012(5) -0.038(5) 0.032(5)
C34 0.093(4) 0.106(5) 0.092(5) 0.002(4) -0.020(4) 0.043(4)
C35 0.091(5) 0.097(5) 0.102(5) 0.012(4) -0.011(4) 0.040(4)
C36 0.069(4) 0.101(5) 0.086(5) 0.019(4) 0.005(4) 0.042(4)
C37 0.087(4) 0.095(5) 0.076(4) -0.002(4) -0.009(4) 0.050(4)
C38 0.089(4) 0.089(5) 0.088(5) 0.001(4) -0.021(4) 0.045(4)
C39 0.107(5) 0.104(5) 0.082(5) -0.011(4) -0.018(4) 0.063(4)
C40 0.105(5) 0.088(4) 0.070(4) -0.011(3) -0.017(4) 0.063(4)
C41 0.099(5) 0.088(5) 0.098(5) -0.021(4) -0.034(4) 0.051(4)
C42 0.108(5) 0.074(4) 0.095(5) -0.003(4) -0.024(4) 0.046(4)
C43 0.108(5) 0.094(5) 0.089(5) -0.015(4) -0.016(4) 0.062(4)
C44 0.176(7) 0.154(7) 0.110(7) 0.009(6) 0.005(6) 0.139(6)
C45 0.188(7) 0.157(7) 0.111(7) 0.011(6) -0.001(6) 0.137(5)
C46 0.195(7) 0.160(7) 0.107(7) 0.019(6) -0.003(6) 0.132(6)
C47 0.182(7) 0.157(7) 0.094(7) 0.015(6) -0.003(6) 0.132(6)
C44' 0.187(9) 0.158(9) 0.103(8) 0.017(8) -0.001(8) 0.127(8)
C45' 0.192(8) 0.161(8) 0.110(8) 0.012(7) 0.003(8) 0.126(7)
C46' 0.191(8) 0.161(8) 0.109(8) 0.015(7) 0.000(8) 0.124(7)
C47' 0.193(10) 0.165(9) 0.110(9) 0.009(9) 0.003(9) 0.125(8)
C48 0.143(6) 0.102(5) 0.094(6) -0.002(4) -0.003(5) 0.083(5)
C49 0.114(5) 0.097(5) 0.089(5) 0.009(4) 0.005(4) 0.064(4)
C50 0.085(4) 0.091(5) 0.077(4) -0.010(4) -0.010(4) 0.050(4)
C51 0.072(4) 0.073(4) 0.101(5) -0.004(4) -0.002(4) 0.033(3)
C52 0.094(5) 0.113(6) 0.123(6) 0.027(5) 0.010(5) 0.059(5)
C53 0.096(5) 0.107(6) 0.136(7) 0.022(5) 0.020(5) 0.056(5)
C54 0.077(4) 0.065(4) 0.138(7) 0.004(4) 0.006(4) 0.033(4)
C55 0.095(5) 0.088(5) 0.150(7) 0.026(5) 0.009(5) 0.053(4)
C56 0.086(5) 0.093(5) 0.125(6) 0.019(5) 0.011(4) 0.047(4)

loop_
_atom_type_symbol
_atom_type_description
_atom_type_scat_dispersion_real
_atom_type_scat_dispersion_imag
_atom_type_scat_source
C C 0.0033 0.0016 'International Tables Vol C Tables 4.2.6.8 and 6.1.1.4'
H H 0.0000 0.0000 'International Tables Vol C Tables 4.2.6.8 and 6.1.1.4'
N N 0.0061 0.0033 'International Tables Vol C Tables 4.2.6.8 and 6.1.1.4'
O O 0.0106 0.0060 'International Tables Vol C Tables 4.2.6.8 and 6.1.1.4'
Ce Ce -0.2486 2.6331 'International Tables Vol C Tables 4.2.6.8 and 6.1.1.4'

loop_
_geom_angle_atom_site_label_1
_geom_angle_atom_site_label_2
_geom_angle_atom_site_label_3
_geom_angle
_geom_angle_site_symmetry_1
_geom_angle_site_symmetry_3
O1 Ce1 O1 88.64(16) . 2_655
O1 Ce1 O1 88.64(16) . 3_665
O1 Ce1 O1 88.64(16) 2_655 3_665
O1 Ce1 O2 84.93(15) . 3_665
O1 Ce1 O2 141.84(15) 2_655 3_665
O1 Ce1 O2 128.63(15) 3_665 3_665
O1 Ce1 O2 128.63(14) . .
O1 Ce1 O2 84.93(15) 2_655 .
O1 Ce1 O2 141.84(14) 3_665 .
O2 Ce1 O2 70.45(15) 3_665 .
O1 Ce1 O2 141.84(15) . 2_655
O1 Ce1 O2 128.63(14) 2_655 2_655
O1 Ce1 O2 84.93(15) 3_665 2_655
O2 Ce1 O2 70.45(15) 3_665 2_655
O2 Ce1 O2 70.45(15) . 2_655
O1 Ce1 N1 67.96(15) . .
O1 Ce1 N1 78.72(14) 2_655 .
O1 Ce1 N1 153.39(15) 3_665 .
O2 Ce1 N1 64.01(14) 3_665 .
O2 Ce1 N1 60.79(14) . .
O2 Ce1 N1 121.22(15) 2_655 .
O1 Ce1 N1 78.72(14) . 3_665
O1 Ce1 N1 153.39(15) 2_655 3_665
O1 Ce1 N1 67.96(15) 3_665 3_665
O2 Ce1 N1 60.80(14) 3_665 3_665
O2 Ce1 N1 121.22(15) . 3_665
O2 Ce1 N1 64.01(14) 2_655 3_665
N1 Ce1 N1 116.75(6) . 3_665
O1 Ce1 N1 153.39(15) . 2_655
O1 Ce1 N1 67.96(15) 2_655 2_655
O1 Ce1 N1 78.72(14) 3_665 2_655
O2 Ce1 N1 121.22(15) 3_665 2_655
O2 Ce1 N1 64.01(14) . 2_655
O2 Ce1 N1 60.79(14) 2_655 2_655
N1 Ce1 N1 116.75(6) . 2_655
N1 Ce1 N1 116.75(6) 3_665 2_655
O3 Ce2 O7 86.15(18) 3_665 .
O3 Ce2 O5 84.75(19) 3_665 .
O7 Ce2 O5 84.45(18) . .
O3 Ce2 O6 86.18(18) 3_665 .
O7 Ce2 O6 143.88(17) . .
O5 Ce2 O6 129.78(17) . .
O3 Ce2 O4 129.10(18) 3_665 3_665
O7 Ce2 O4 86.55(16) . 3_665
O5 Ce2 O4 144.21(17) . 3_665
O6 Ce2 O4 71.45(15) . 3_665
O3 Ce2 O8 144.81(18) 3_665 .
O7 Ce2 O8 128.23(17) . .
O5 Ce2 O8 90.82(17) . .
O6 Ce2 O8 70.08(16) . .
O4 Ce2 O8 68.24(15) 3_665 .
O3 Ce2 N4 68.84(19) 3_665 3_665
O7 Ce2 N4 73.18(17) . 3_665
O5 Ce2 N4 146.03(19) . 3_665
O6 Ce2 N4 71.13(17) . 3_665
O4 Ce2 N4 60.84(17) 3_665 3_665
O8 Ce2 N4 123.09(17) . 3_665
O3 Ce2 N9 148.16(19) 3_665 .
O7 Ce2 N9 68.73(18) . .
O5 Ce2 N9 73.98(18) . .
O6 Ce2 N9 125.63(17) . .
O4 Ce2 N9 70.48(16) 3_665 .
O8 Ce2 N9 60.50(17) . .
N4 Ce2 N9 118.65(17) 3_665 .
O3 Ce2 N6 80.14(18) 3_665 .
O7 Ce2 N6 150.42(17) . .
O5 Ce2 N6 68.37(17) . .
O6 Ce2 N6 61.42(16) . .
O4 Ce2 N6 122.32(16) 3_665 .
O8 Ce2 N6 65.90(16) . .
N4 Ce2 N6 124.28(17) 3_665 .
N9 Ce2 N6 112.21(17) . .
C1 O1 Ce1 148.8(4) . .
C8 O2 Ce1 124.9(4) . .
C15 O3 Ce2 141.0(5) . 2_655
C22 O4 Ce2 125.2(5) . 2_655
C29 O5 Ce2 147.7(5) . .
C36 O6 Ce2 122.4(4) . .
C43 O7 Ce2 137.1(5) . .
C50 O8 Ce2 122.9(4) . .
C7 N1 N2 114.0(5) . .
C7 N1 Ce1 131.6(4) . .
N2 N1 Ce1 114.1(3) . .
C12 N3 C40 120.4(5) . .
C12 N3 C26 120.7(5) . .
C40 N3 C26 118.6(5) . .
C8 N2 N1 116.7(5) . .
C21 N4 N5 115.3(6) . .
C21 N4 Ce2 129.6(5) . 2_655
N5 N4 Ce2 115.0(4) . 2_655
C22 N5 N4 117.1(6) . .
C35 N6 N7 113.0(6) . .
C35 N6 Ce2 131.4(5) . .
N7 N6 Ce2 115.0(4) . .
C36 N7 N6 114.2(6) . .
C54 N8 C54 119.99(4) . 3_665
C54 N8 C54 119.99(4) . 2_655
C54 N8 C54 119.99(4) 3_665 2_655
C49 N9 N10 116.6(6) . .
C49 N9 Ce2 127.4(5) . .
N10 N9 Ce2 115.9(4) . .
C50 N10 N9 115.8(6) . .
O1 C1 C2 121.4(6) . .
O1 C1 C6 121.3(5) . .
C2 C1 C6 117.3(6) . .
C3 C2 C1 122.4(7) . .
C2 C3 C4 120.3(7) . .
C5 C4 C3 119.4(7) . .
C4 C5 C6 121.4(7) . .
C5 C6 C1 119.1(6) . .
C5 C6 C7 116.9(6) . .
C1 C6 C7 123.8(6) . .
N1 C7 C6 123.8(6) . .
O2 C8 N2 120.8(5) . .
O2 C8 C9 120.1(6) . .
N2 C8 C9 119.1(6) . .
C10 C9 C14 116.6(6) . .
C10 C9 C8 124.6(6) . .
C14 C9 C8 118.8(6) . .
C11 C10 C9 122.8(6) . .
C10 C11 C12 120.0(6) . .
C13 C12 N3 123.2(6) . .
C13 C12 C11 116.9(6) . .
N3 C12 C11 119.9(6) . .
C14 C13 C12 121.9(6) . .
C13 C14 C9 121.7(6) . .
O3 C15 C16 119.5(8) . .
O3 C15 C20 121.9(7) . .
C16 C15 C20 118.5(8) . .
C15 C16 C17 116.9(9) . .
C18 C17 C16 124.2(9) . .
C19 C18 C17 118.1(10) . .
C18 C19 C20 123.0(9) . .
C21 C20 C15 122.9(8) . .
C21 C20 C19 117.9(8) . .
C15 C20 C19 119.2(7) . .
N4 C21 C20 125.2(8) . .
O4 C22 N5 120.1(7) . .
O4 C22 C23 120.4(7) . .
N5 C22 C23 119.5(7) . .
C28 C23 C24 117.7(6) . .
C28 C23 C22 124.2(7) . .
C24 C23 C22 118.1(7) . .
C25 C24 C23 120.4(7) . .
C24 C25 C26 121.9(7) . .
C25 C26 C27 118.0(6) . .
C25 C26 N3 120.7(6) . .
C27 C26 N3 121.3(7) . .
C26 C27 C28 120.5(7) . .
C27 C28 C23 121.2(7) . .
O5 C29 C30 121.4(8) . .
O5 C29 C34 122.0(7) . .
C30 C29 C34 116.5(8) . .
C31 C30 C29 122.0(9) . .
C30 C31 C32 120.2(9) . .
C33 C32 C31 118.4(9) . .
C32 C33 C34 123.1(9) . .
C33 C34 C29 119.5(7) . .
C33 C34 C35 119.8(8) . .
C29 C34 C35 120.7(7) . .
N6 C35 C34 126.1(7) . .
O6 C36 N7 122.5(6) . .
O6 C36 C37 120.2(7) . .
N7 C36 C37 117.1(7) . .
C42 C37 C38 118.5(6) . .
C42 C37 C36 118.0(6) . .
C38 C37 C36 123.5(6) . .
C39 C38 C37 120.5(7) . .
C38 C39 C40 119.2(7) . .
C41 C40 C39 120.3(6) . .
C41 C40 N3 121.4(6) . .
C39 C40 N3 118.3(6) . .
C40 C41 C42 120.3(6) . .
C41 C42 C37 121.3(6) . .
C44' C43 O7 115(3) . .
C44' C43 C48 121(3) . .
O7 C43 C48 123.2(7) . .
C44' C43 C44 4(4) . .
O7 C43 C44 119.3(11) . .
C48 C43 C44 117.3(11) . .
C45 C44 C43 120.0(18) . .
C44 C45 C46 120.1(15) . .
C47 C46 C45 121.1(13) . .
C46 C47 C48 122.2(13) . .
C43 C44' C45' 122(5) . .
C46' C45' C44' 110(3) . .
C47' C46' C45' 124(3) . .
C46' C47' C48 116(3) . .
C43 C48 C49 123.9(7) . .
C43 C48 C47' 121.0(18) . .
C49 C48 C47' 108.1(18) . .
C43 C48 C47 117.1(9) . .
C49 C48 C47 119.0(9) . .
C47' C48 C47 31.9(15) . .
N9 C49 C48 124.2(7) . .
O8 C50 N10 121.7(7) . .
O8 C50 C51 120.8(7) . .
N10 C50 C51 117.5(6) . .
C52 C51 C56 119.4(7) . .
C52 C51 C50 122.9(7) . .
C56 C51 C50 117.7(6) . .
C51 C52 C53 119.4(7) . .
C54 C53 C52 120.1(7) . .
C55 C54 C53 119.8(7) . .
C55 C54 N8 121.6(7) . .
C53 C54 N8 118.6(7) . .
C54 C55 C56 121.8(7) . .
C55 C56 C51 119.5(7) . .
C68 N63 C67 119.8(10) . .
C68 N63 C69 121.5(10) . .
C67 N63 C69 117.8(10) . .
O63 C67 N63 133.3(17) . .
C61 N61 C63 121.8(11) . .
C61 N61 C62 121.4(11) . .
C63 N61 C62 116.4(10) . .
N61 C61 O61 116.4(16) . .
C64 N62 C66 102.2(19) . .
C64 N62 C65 101.9(19) . .
C66 N62 C65 101.1(18) . .
O62 C64 N62 133(8) . .
C85 O85 C85 66(10) 4 .
C85 O85 O85 51(6) 4 4
C85 O85 O85 38(6) . 4
O85 C85 C85 67(10) 4 4
O85 C85 O85 90(10) 4 .
C85 C85 O85 47(6) 4 .
O4W O4W O4W 60.000(2) 3_675 2_765

loop_
_geom_bond_atom_site_label_1
_geom_bond_atom_site_label_2
_geom_bond_distance
_geom_bond_site_symmetry_2
Ce1 O1 2.213(4) .
Ce1 O1 2.213(4) 2_655
Ce1 O1 2.213(4) 3_665
Ce1 O2 2.485(4) 3_665
Ce1 O2 2.485(4) .
Ce1 O2 2.485(4) 2_655
Ce1 N1 2.686(5) .
Ce1 N1 2.686(5) 3_665
Ce1 N1 2.686(5) 2_655
Ce2 O3 2.190(5) 3_665
Ce2 O7 2.205(5) .
Ce2 O5 2.211(5) .
Ce2 O6 2.452(5) .
Ce2 O4 2.511(5) 3_665
Ce2 O8 2.514(5) .
Ce2 N4 2.643(6) 3_665
Ce2 N9 2.644(6) .
Ce2 N6 2.661(6) .
O1 C1 1.314(7) .
O2 C8 1.255(7) .
O3 C15 1.324(9) .
O3 Ce2 2.190(5) 2_655
O4 C22 1.226(8) .
O4 Ce2 2.511(5) 2_655
O5 C29 1.298(9) .
O6 C36 1.262(8) .
O7 C43 1.312(8) .
O8 C50 1.245(8) .
N1 C7 1.292(7) .
N1 N2 1.410(6) .
N3 C12 1.402(7) .
N3 C40 1.444(8) .
N3 C26 1.461(8) .
N2 C8 1.339(8) .
N4 C21 1.304(8) .
N4 N5 1.414(7) .
N4 Ce2 2.643(6) 2_655
N5 C22 1.344(8) .
N6 C35 1.276(9) .
N6 N7 1.386(7) .
N7 C36 1.361(9) .
N8 C54 1.438(7) .
N8 C54 1.438(7) 3_665
N8 C54 1.438(7) 2_655
N9 C49 1.287(8) .
N9 N10 1.396(7) .
N10 C50 1.330(8) .
C1 C2 1.395(8) .
C1 C6 1.428(8) .
C2 C3 1.374(9) .
C3 C4 1.391(10) .
C4 C5 1.366(9) .
C5 C6 1.415(9) .
C6 C7 1.466(8) .
C8 C9 1.476(8) .
C9 C10 1.395(8) .
C9 C14 1.403(9) .
C10 C11 1.357(8) .
C11 C12 1.437(9) .
C12 C13 1.386(9) .
C13 C14 1.365(9) .
C15 C16 1.435(10) .
C15 C20 1.441(11) .
C16 C17 1.472(14) .
C17 C18 1.362(14) .
C18 C19 1.358(12) .
C19 C20 1.446(11) .
C20 C21 1.415(10) .
C22 C23 1.467(9) .
C23 C28 1.394(10) .
C23 C24 1.394(10) .
C24 C25 1.380(9) .
C25 C26 1.383(9) .
C26 C27 1.384(10) .
C27 C28 1.390(9) .
C29 C30 1.405(10) .
C29 C34 1.460(11) .
C30 C31 1.384(12) .
C31 C32 1.423(13) .
C32 C33 1.360(11) .
C33 C34 1.380(10) .
C34 C35 1.477(10) .
C36 C37 1.505(9) .
C37 C42 1.403(9) .
C37 C38 1.406(9) .
C38 C39 1.390(9) .
C39 C40 1.429(9) .
C40 C41 1.361(9) .
C41 C42 1.386(9) .
C43 C44' 1.20(6) .
C43 C48 1.383(10) .
C43 C44 1.53(2) .
C44 C45 1.36(3) .
C45 C46 1.380(19) .
C46 C47 1.371(19) .
C47 C48 1.469(15) .
C44' C45' 1.63(6) .
C45' C46' 1.40(4) .
C46' C47' 1.40(5) .
C47' C48 1.44(4) .
C48 C49 1.425(10) .
C50 C51 1.522(9) .
C51 C52 1.390(9) .
C51 C56 1.417(10) .
C52 C53 1.418(10) .
C53 C54 1.398(10) .
C54 C55 1.355(10) .
C55 C56 1.389(10) .
O63 C67 1.250(19) .
N63 C68 1.329(12) .
N63 C67 1.336(12) .
N63 C69 1.338(12) .
O61 C61 1.49(2) .
N61 C61 1.329(12) .
N61 C63 1.337(12) .
N61 C62 1.339(12) .
O62 C64 0.92(7) .
N62 C64 1.49(2) .
N62 C66 1.49(2) .
N62 C65 1.49(2) .
C81 O81 1.341(10) .
O81' C81' 1.349(10) .
C83 O83 1.321(10) .
O85 C85 1.07(13) 4
O85 C85 1.352(10) .
O85 O85 1.73(14) 4
C85 O85 1.07(13) 4
C85 C85 1.3(2) 4
O85' C85' 1.351(10) .
O84 C84 1.354(10) .
O86 C86 1.351(10) .
C82 O82 1.348(10) .
O4W O4W 1.03(7) 3_675
O4W O4W 1.03(7) 2_765
